data_7213361
loop_
_publ_author_name
'Tanaka, Koichi'
'Fujimoto, Daisuke'
'Altreuther, A.'
'Oeser, Thomas'
'Irngartinger, Hermann'
'Toda, Fumio'

_publ_section_title
;
 Chiral inclusion crystallization of achiral
 tetrakis(&#x200A;p-halophenyl)ethylenes with achiral guest compounds
;
_journal_issue 10
_journal_name_full 'Journal of the Chemical Society, Perkin Transactions 2'
_journal_page_first 2115
_journal_paper_doi 10.1039/b003473h
_journal_year 2000
_chemical_formula_sum 'C34 H32 Br4 O2'
_chemical_formula_weight 792.24
_chemical_name_systematic
;
Tetra-(4-bromophenyl)ethene THF inclusion compound (2.THF)
;
_space_group_IT_number 19
_symmetry_cell_setting orthorhombic
_symmetry_space_group_name_Hall 'P 2ac 2ab'
_symmetry_space_group_name_H-M 'P 21 21 21'
_atom_sites_solution_hydrogens geom
_atom_sites_solution_primary direct
_atom_sites_solution_secondary difmap
_audit_creation_method SHELXL-97
_cell_angle_alpha 90.0
_cell_angle_beta 90.0
_cell_angle_gamma 90.0
_cell_formula_units_Z 4
_cell_length_a 9.3337(2)
_cell_length_b 15.1835(3)
_cell_length_c 21.9443(5)
_cell_measurement_reflns_used 7274
_cell_measurement_temperature 208(2)
_cell_measurement_theta_max 27.9
_cell_measurement_theta_min 1.9
_cell_volume 3109.91(12)
_computing_structure_refinement 'SHELXL-97 (Sheldrick, 1997)'
_computing_structure_solution 'SHELXS-97 (Sheldrick, 1990)'
_diffrn_ambient_temperature 208(2)
_diffrn_measured_fraction_theta_full 0.995
_diffrn_measured_fraction_theta_max 0.995
_diffrn_measurement_device_type NONIUS_KAPPA_CCD
_diffrn_measurement_method '\p- and \w-scans'
_diffrn_radiation_monochromator graphite
_diffrn_radiation_source 'fine-focus sealed tube'
_diffrn_radiation_type MoK\a
_diffrn_radiation_wavelength 0.71073
_diffrn_reflns_av_R_equivalents 0.054
_diffrn_reflns_av_sigmaI/netI 0.085
_diffrn_reflns_limit_h_max 12
_diffrn_reflns_limit_h_min -12
_diffrn_reflns_limit_k_max 19
_diffrn_reflns_limit_k_min -19
_diffrn_reflns_limit_l_max 28
_diffrn_reflns_limit_l_min -28
_diffrn_reflns_number 7236
_diffrn_reflns_theta_full 27.89
_diffrn_reflns_theta_max 27.89
_diffrn_reflns_theta_min 1.86
_exptl_absorpt_coefficient_mu 5.206
_exptl_absorpt_correction_T_max 0.422
_exptl_absorpt_correction_T_min 0.230
_exptl_absorpt_correction_type Scalepack/DENZO
_exptl_crystal_colour colourless
_exptl_crystal_density_diffrn 1.692
_exptl_crystal_density_method 'not measured'
_exptl_crystal_description prism
_exptl_crystal_F_000 1568
_exptl_crystal_size_max 0.40
_exptl_crystal_size_mid 0.27
_exptl_crystal_size_min 0.20
_refine_diff_density_max 1.248
_refine_diff_density_min -0.724
_refine_diff_density_rms 0.116
_refine_ls_abs_structure_details 'Flack H D (1983), Acta Cryst. A39, 876-881'
_refine_ls_abs_structure_Flack 0.001(13)
_refine_ls_extinction_method none
_refine_ls_goodness_of_fit_ref 1.040
_refine_ls_hydrogen_treatment mixed
_refine_ls_matrix_type full
_refine_ls_number_parameters 361
_refine_ls_number_reflns 7236
_refine_ls_number_restraints 0
_refine_ls_restrained_S_all 1.040
_refine_ls_R_factor_all 0.093
_refine_ls_R_factor_gt 0.052
_refine_ls_shift/su_max 0.001
_refine_ls_shift/su_mean 0.000
_refine_ls_structure_factor_coef Fsqd
_refine_ls_weighting_details 'calc w=1/[\s^2^(Fo^2^)+(0.0180P)^2^+7.5607P] where P=(Fo^2^+2Fc^2^)/3'
_refine_ls_weighting_scheme calc
_refine_ls_wR_factor_gt 0.082
_refine_ls_wR_factor_ref 0.093
_reflns_number_gt 5278
_reflns_number_total 7236
_reflns_threshold_expression >2sigma(I)
_cod_data_source_file b003473hsup1.cif
_cod_data_source_block tan1b
_cod_depositor_comments
;
The following automatic conversions were performed:
'_atom_site_symetry_multiplicity' tag replaced with
'_atom_site_symmetry_multiplicity'.

Automatic conversion script
Id: cif_correct_tags 1440 2010-10-19 06:21:57Z saulius 
;
_cod_original_cell_volume 3109.9(1)
_cod_database_code 7213361

loop_
_symmetry_equiv_pos_as_xyz
'x, y, z'
'x+1/2, -y+1/2, -z'
'-x, y+1/2, -z+1/2'
'-x+1/2, -y, z+1/2'

loop_
_atom_site_label
_atom_site_type_symbol
_atom_site_fract_x
_atom_site_fract_y
_atom_site_fract_z
_atom_site_U_iso_or_equiv
_atom_site_adp_type
_atom_site_occupancy
_atom_site_symmetry_multiplicity
_atom_site_calc_flag
_atom_site_refinement_flags
Br1 Br 0.76656(7) 0.22899(4) -0.19922(3) 0.04194(18) Uani 1 1 d .
Br2 Br 0.45557(7) 0.47480(5) 0.21613(3) 0.03761(17) Uani 1 1 d .
Br3 Br 0.79549(7) 0.78667(4) -0.31889(3) 0.03395(16) Uani 1 1 d .
Br4 Br 0.71785(7) 0.94380(4) 0.13133(3) 0.03314(15) Uani 1 1 d .
C1 C 0.6918(6) 0.6449(4) -0.0595(2) 0.0200(12) Uani 1 1 d .
C2 C 0.6579(6) 0.5610(4) -0.0446(3) 0.0227(13) Uani 1 1 d .
C3 C 0.6772(5) 0.4855(4) -0.0876(2) 0.0207(13) Uani 1 1 d .
C4 C 0.8087(6) 0.4732(4) -0.1174(3) 0.0267(13) Uani 1 1 d .
H4 H 0.8809 0.5160 -0.1139 0.032 Uiso 1 1 calc R
C5 C 0.8328(6) 0.3984(4) -0.1519(3) 0.0303(15) Uani 1 1 d .
H5 H 0.9204 0.3910 -0.1724 0.036 Uiso 1 1 calc R
C6 C 0.7284(7) 0.3353(4) -0.1561(3) 0.0287(14) Uani 1 1 d .
C7 C 0.5948(6) 0.3460(4) -0.1281(3) 0.0301(15) Uani 1 1 d .
H7 H 0.5225 0.3033 -0.1323 0.036 Uiso 1 1 calc R
C8 C 0.5726(6) 0.4210(4) -0.0942(3) 0.0241(13) Uani 1 1 d .
H8 H 0.4837 0.4289 -0.0749 0.029 Uiso 1 1 calc R
C9 C 0.6000(6) 0.5363(4) 0.0165(3) 0.0198(12) Uani 1 1 d .
C10 C 0.4945(6) 0.5856(4) 0.0445(3) 0.0206(13) Uani 1 1 d .
H10 H 0.4533 0.6332 0.0235 0.025 Uiso 1 1 calc R
C11 C 0.4483(6) 0.5661(4) 0.1027(3) 0.0267(13) Uani 1 1 d .
H11 H 0.3770 0.6006 0.1213 0.032 Uiso 1 1 calc R
C12 C 0.5078(6) 0.4954(4) 0.1337(3) 0.0283(14) Uani 1 1 d .
C13 C 0.6075(6) 0.4419(4) 0.1059(3) 0.0316(15) Uani 1 1 d .
H13 H 0.6447 0.3925 0.1262 0.038 Uiso 1 1 calc R
C14 C 0.6517(6) 0.4622(4) 0.0473(3) 0.0259(14) Uani 1 1 d .
H14 H 0.7183 0.4253 0.0277 0.031 Uiso 1 1 calc R
C15 C 0.7236(6) 0.6724(3) -0.1237(2) 0.0183(11) Uani 1 1 d .
C16 C 0.8521(5) 0.7127(4) -0.1388(3) 0.0207(12) Uani 1 1 d .
H16 H 0.9230 0.7193 -0.1087 0.025 Uiso 1 1 calc R
C17 C 0.8785(6) 0.7437(4) -0.1973(3) 0.0267(14) Uani 1 1 d .
H17 H 0.9678 0.7680 -0.2077 0.032 Uiso 1 1 calc R
C18 C 0.7703(6) 0.7378(3) -0.2393(2) 0.0235(12) Uani 1 1 d .
C19 C 0.6383(6) 0.6988(4) -0.2263(2) 0.0216(13) Uani 1 1 d .
H19 H 0.5656 0.6957 -0.2559 0.026 Uiso 1 1 calc R
C20 C 0.6182(6) 0.6649(4) -0.1681(3) 0.0237(13) Uani 1 1 d .
H20 H 0.5317 0.6364 -0.1587 0.028 Uiso 1 1 calc R
C21 C 0.7006(6) 0.7165(4) -0.0137(2) 0.0208(12) Uani 1 1 d .
C22 C 0.6373(5) 0.7998(4) -0.0255(3) 0.0200(12) Uani 1 1 d .
H22 H 0.5911 0.8101 -0.0629 0.024 Uiso 1 1 calc R
C23 C 0.6431(6) 0.8658(4) 0.0176(3) 0.0226(13) Uani 1 1 d .
H23 H 0.6006 0.9206 0.0094 0.027 Uiso 1 1 calc R
C24 C 0.7100(6) 0.8523(3) 0.0722(3) 0.0222(12) Uani 1 1 d .
C25 C 0.7791(6) 0.7727(4) 0.0842(2) 0.0249(12) Uani 1 1 d .
H25 H 0.8295 0.7644 0.1208 0.030 Uiso 1 1 calc R
C26 C 0.7720(6) 0.7070(4) 0.0417(2) 0.0227(12) Uani 1 1 d .
H26 H 0.8172 0.6531 0.0503 0.027 Uiso 1 1 calc R
O50 O 0.9666(5) 0.5978(3) 0.1404(2) 0.0451(12) Uani 1 1 d .
C51 C 0.8510(7) 0.5924(4) 0.1832(3) 0.0391(17) Uani 1 1 d .
H51A H 0.7586 0.5893 0.1621 0.047 Uiso 1 1 calc R
H51B H 0.8507 0.6437 0.2104 0.047 Uiso 1 1 calc R
C53 C 1.0407(7) 0.5139(5) 0.2274(3) 0.0473(19) Uani 1 1 d .
H53A H 1.0832 0.4550 0.2294 0.057 Uiso 1 1 calc R
H53B H 1.0651 0.5465 0.2645 0.057 Uiso 1 1 calc R
C54 C 1.0908(7) 0.5637(5) 0.1700(3) 0.0415(18) Uani 1 1 d .
H54A H 1.1554 0.6119 0.1813 0.050 Uiso 1 1 calc R
H54B H 1.1423 0.5237 0.1426 0.050 Uiso 1 1 calc R
C52 C 0.8789(7) 0.5089(5) 0.2186(3) 0.0450(18) Uani 1 1 d .
H52A H 0.8514 0.4565 0.1953 0.054 Uiso 1 1 calc R
H52B H 0.8283 0.5089 0.2577 0.054 Uiso 1 1 calc R
O60 O -0.0584(6) 0.3214(3) 0.0322(3) 0.0615(15) Uani 1 1 d .
C61 C 0.0304(9) 0.3853(5) 0.0622(4) 0.057(2) Uani 1 1 d .
H61A H 0.0290 0.3762 0.1064 0.069 Uiso 1 1 calc R
H61B H -0.0034 0.4451 0.0534 0.069 Uiso 1 1 calc R
C62 C 0.1806(8) 0.3718(6) 0.0371(4) 0.054(2) Uani 1 1 d .
H62A H 0.2330 0.4276 0.0351 0.065 Uiso 1 1 calc R
H62B H 0.2347 0.3301 0.0623 0.065 Uiso 1 1 calc R
C63 C 0.1545(9) 0.3354(6) -0.0252(4) 0.063(2) Uani 1 1 d .
H63A H 0.2348 0.2985 -0.0385 0.075 Uiso 1 1 calc R
H63B H 0.1401 0.3828 -0.0549 0.075 Uiso 1 1 calc R
C64 C 0.0198(9) 0.2814(5) -0.0173(3) 0.056(2) Uani 1 1 d .
H64A H -0.0374 0.2823 -0.0547 0.067 Uiso 1 1 calc R
H64B H 0.0437 0.2202 -0.0075 0.067 Uiso 1 1 calc R

loop_
_atom_site_aniso_label
_atom_site_aniso_U_11
_atom_site_aniso_U_22
_atom_site_aniso_U_33
_atom_site_aniso_U_23
_atom_site_aniso_U_13
_atom_site_aniso_U_12
Br1 0.0539(4) 0.0286(3) 0.0433(4) -0.0119(3) 0.0113(3) 0.0018(3)
Br2 0.0501(4) 0.0406(4) 0.0222(3) 0.0020(3) 0.0047(3) -0.0120(3)
Br3 0.0429(4) 0.0379(4) 0.0211(3) 0.0053(3) 0.0051(3) 0.0003(3)
Br4 0.0349(3) 0.0332(3) 0.0313(3) -0.0117(3) -0.0023(3) 0.0005(3)
C1 0.015(3) 0.025(3) 0.020(3) 0.004(3) 0.001(2) 0.002(2)
C2 0.019(3) 0.026(3) 0.024(3) 0.003(3) 0.000(2) -0.001(2)
C3 0.024(3) 0.019(3) 0.019(3) -0.001(3) 0.003(2) -0.001(2)
C4 0.025(3) 0.026(3) 0.028(3) 0.004(3) 0.003(3) 0.002(3)
C5 0.028(3) 0.028(4) 0.035(4) -0.005(3) 0.010(3) 0.006(3)
C6 0.036(4) 0.024(3) 0.026(3) -0.002(3) 0.008(3) 0.005(3)
C7 0.035(3) 0.025(3) 0.030(4) -0.003(3) -0.001(3) -0.004(3)
C8 0.017(3) 0.024(3) 0.031(3) -0.003(3) 0.003(3) -0.001(2)
C9 0.023(3) 0.017(3) 0.020(3) 0.007(3) -0.002(2) -0.004(2)
C10 0.022(3) 0.017(3) 0.022(3) -0.001(3) -0.002(2) 0.001(2)
C11 0.027(3) 0.024(3) 0.029(3) 0.001(3) 0.002(3) -0.003(3)
C12 0.035(3) 0.029(3) 0.021(3) 0.005(3) 0.007(3) -0.010(3)
C13 0.041(4) 0.026(3) 0.028(3) 0.005(3) 0.000(3) 0.004(3)
C14 0.027(3) 0.026(3) 0.024(3) 0.004(3) 0.005(2) 0.001(3)
C15 0.020(3) 0.015(3) 0.020(3) -0.001(2) 0.000(3) 0.000(2)
C16 0.022(3) 0.020(3) 0.020(3) -0.002(3) -0.003(2) 0.002(2)
C17 0.025(3) 0.028(3) 0.027(3) -0.005(3) 0.003(3) 0.002(2)
C18 0.037(3) 0.018(3) 0.015(3) 0.002(2) 0.001(3) 0.001(3)
C19 0.027(3) 0.025(3) 0.012(3) -0.001(3) -0.002(2) 0.000(2)
C20 0.025(3) 0.020(3) 0.026(3) 0.002(3) -0.002(3) -0.002(2)
C21 0.019(3) 0.019(3) 0.024(3) 0.001(3) 0.004(2) -0.003(3)
C22 0.018(3) 0.023(3) 0.019(3) 0.002(3) 0.004(2) 0.001(2)
C23 0.025(3) 0.020(3) 0.023(3) 0.005(3) 0.001(3) 0.002(2)
C24 0.019(3) 0.021(3) 0.027(3) -0.005(3) 0.007(3) 0.000(2)
C25 0.022(3) 0.031(3) 0.021(3) 0.002(3) -0.001(3) -0.005(3)
C26 0.024(3) 0.024(3) 0.021(3) 0.000(3) 0.003(2) -0.001(3)
O50 0.036(3) 0.059(3) 0.040(3) 0.023(3) 0.003(2) -0.005(2)
C51 0.044(4) 0.042(4) 0.031(4) 0.009(4) 0.006(3) 0.004(3)
C53 0.045(4) 0.061(5) 0.036(4) 0.010(4) -0.006(3) -0.009(4)
C54 0.032(4) 0.045(4) 0.048(5) -0.002(4) 0.001(3) -0.004(3)
C52 0.043(4) 0.046(4) 0.046(4) 0.011(4) 0.012(4) 0.014(3)
O60 0.054(3) 0.050(3) 0.080(4) -0.021(3) 0.002(3) 0.002(3)
C61 0.065(5) 0.047(5) 0.060(5) -0.019(4) 0.001(4) 0.009(4)
C62 0.046(5) 0.060(5) 0.057(5) -0.002(4) -0.006(4) 0.001(4)
C63 0.064(6) 0.074(6) 0.050(5) -0.014(5) 0.004(4) -0.001(5)
C64 0.085(6) 0.038(4) 0.043(5) -0.015(4) -0.008(4) 0.006(4)

loop_
_atom_type_symbol
_atom_type_description
_atom_type_scat_dispersion_real
_atom_type_scat_dispersion_imag
_atom_type_scat_source
C C 0.0033 0.0016 'International Tables Vol C Tables 4.2.6.8 and 6.1.1.4'
H H 0.0000 0.0000 'International Tables Vol C Tables 4.2.6.8 and 6.1.1.4'
O O 0.0106 0.0060 'International Tables Vol C Tables 4.2.6.8 and 6.1.1.4'
Br Br -0.2901 2.4595 'International Tables Vol C Tables 4.2.6.8 and 6.1.1.4'

loop_
_geom_angle_atom_site_label_1
_geom_angle_atom_site_label_2
_geom_angle_atom_site_label_3
_geom_angle
C2 C1 C21 122.7(5)
C2 C1 C15 122.3(5)
C21 C1 C15 115.0(5)
C1 C2 C9 122.5(5)
C1 C2 C3 122.8(5)
C9 C2 C3 114.7(5)
C8 C3 C4 118.1(5)
C8 C3 C2 121.4(5)
C4 C3 C2 120.2(5)
C5 C4 C3 120.5(5)
C5 C4 H4 119.8
C3 C4 H4 119.8
C6 C5 C4 119.7(5)
C6 C5 H5 120.1
C4 C5 H5 120.1
C5 C6 C7 121.5(5)
C5 C6 Br1 119.5(4)
C7 C6 Br1 118.9(5)
C8 C7 C6 117.9(5)
C8 C7 H7 121.1
C6 C7 H7 121.1
C7 C8 C3 122.3(5)
C7 C8 H8 118.9
C3 C8 H8 118.9
C10 C9 C14 117.8(5)
C10 C9 C2 121.5(5)
C14 C9 C2 120.7(5)
C11 C10 C9 121.3(5)
C11 C10 H10 119.4
C9 C10 H10 119.4
C10 C11 C12 119.7(6)
C10 C11 H11 120.2
C12 C11 H11 120.2
C13 C12 C11 120.6(6)
C13 C12 Br2 119.9(5)
C11 C12 Br2 119.5(5)
C12 C13 C14 118.8(6)
C12 C13 H13 120.6
C14 C13 H13 120.6
C13 C14 C9 121.7(6)
C13 C14 H14 119.2
C9 C14 H14 119.2
C16 C15 C20 118.7(5)
C16 C15 C1 121.3(5)
C20 C15 C1 119.8(5)
C15 C16 C17 121.6(5)
C15 C16 H16 119.2
C17 C16 H16 119.2
C18 C17 C16 118.0(5)
C18 C17 H17 121.0
C16 C17 H17 121.0
C17 C18 C19 122.7(5)
C17 C18 Br3 119.9(4)
C19 C18 Br3 117.4(4)
C20 C19 C18 117.6(5)
C20 C19 H19 121.2
C18 C19 H19 121.2
C19 C20 C15 121.3(5)
C19 C20 H20 119.4
C15 C20 H20 119.4
C26 C21 C22 116.7(5)
C26 C21 C1 122.8(5)
C22 C21 C1 120.4(5)
C23 C22 C21 120.3(5)
C23 C22 H22 119.8
C21 C22 H22 119.8
C24 C23 C22 120.7(5)
C24 C23 H23 119.6
C22 C23 H23 119.6
C23 C24 C25 120.5(5)
C23 C24 Br4 120.4(4)
C25 C24 Br4 119.0(4)
C26 C25 C24 118.7(5)
C26 C25 H25 120.6
C24 C25 H25 120.6
C25 C26 C21 122.9(5)
C25 C26 H26 118.6
C21 C26 H26 118.6
C54 O50 C51 107.1(5)
O50 C51 C52 104.7(5)
O50 C51 H51A 110.8
C52 C51 H51A 110.8
O50 C51 H51B 110.8
C52 C51 H51B 110.8
H51A C51 H51B 108.9
C52 C53 C54 102.8(6)
C52 C53 H53A 111.2
C54 C53 H53A 111.2
C52 C53 H53B 111.2
C54 C53 H53B 111.2
H53A C53 H53B 109.1
O50 C54 C53 107.6(5)
O50 C54 H54A 110.2
C53 C54 H54A 110.2
O50 C54 H54B 110.2
C53 C54 H54B 110.2
H54A C54 H54B 108.5
C51 C52 C53 101.2(6)
C51 C52 H52A 111.5
C53 C52 H52A 111.5
C51 C52 H52B 111.5
C53 C52 H52B 111.5
H52A C52 H52B 109.3
C61 O60 C64 109.7(6)
O60 C61 C62 106.0(6)
O60 C61 H61A 110.5
C62 C61 H61A 110.5
O60 C61 H61B 110.5
C62 C61 H61B 110.5
H61A C61 H61B 108.7
C63 C62 C61 103.3(6)
C63 C62 H62A 111.1
C61 C62 H62A 111.1
C63 C62 H62B 111.1
C61 C62 H62B 111.1
H62A C62 H62B 109.1
C62 C63 C64 103.4(7)
C62 C63 H63A 111.1
C64 C63 H63A 111.1
C62 C63 H63B 111.1
C64 C63 H63B 111.1
H63A C63 H63B 109.1
O60 C64 C63 106.2(6)
O60 C64 H64A 110.5
C63 C64 H64A 110.5
O60 C64 H64B 110.5
C63 C64 H64B 110.5
H64A C64 H64B 108.7

loop_
_geom_bond_atom_site_label_1
_geom_bond_atom_site_label_2
_geom_bond_distance
Br1 C6 1.905(6)
Br2 C12 1.899(6)
Br3 C18 1.912(5)
Br4 C24 1.903(5)
C1 C2 1.354(8)
C1 C21 1.482(8)
C1 C15 1.499(7)
C2 C9 1.493(8)
C2 C3 1.494(8)
C3 C8 1.391(8)
C3 C4 1.404(7)
C4 C5 1.382(8)
C4 H4 0.9400
C5 C6 1.370(8)
C5 H5 0.9400
C6 C7 1.400(8)
C7 C8 1.375(8)
C7 H7 0.9400
C8 H8 0.9400
C9 C10 1.381(8)
C9 C14 1.398(8)
C10 C11 1.380(8)
C10 H10 0.9400
C11 C12 1.388(8)
C11 H11 0.9400
C12 C13 1.378(8)
C13 C14 1.386(8)
C13 H13 0.9400
C14 H14 0.9400
C15 C16 1.386(7)
C15 C20 1.390(7)
C16 C17 1.388(8)
C16 H16 0.9400
C17 C18 1.371(8)
C17 H17 0.9400
C18 C19 1.395(8)
C19 C20 1.389(8)
C19 H19 0.9400
C20 H20 0.9400
C21 C26 1.394(7)
C21 C22 1.420(7)
C22 C23 1.379(8)
C22 H22 0.9400
C23 C24 1.365(8)
C23 H23 0.9400
C24 C25 1.395(8)
C25 C26 1.367(7)
C25 H25 0.9400
C26 H26 0.9400
O50 C54 1.425(8)
O50 C51 1.433(7)
C51 C52 1.510(9)
C51 H51A 0.9800
C51 H51B 0.9800
C53 C52 1.524(9)
C53 C54 1.542(9)
C53 H53A 0.9800
C53 H53B 0.9800
C54 H54A 0.9800
C54 H54B 0.9800
C52 H52A 0.9800
C52 H52B 0.9800
O60 C61 1.435(9)
O60 C64 1.442(9)
C61 C62 1.520(10)
C61 H61A 0.9800
C61 H61B 0.9800
C62 C63 1.494(11)
C62 H62A 0.9800
C62 H62B 0.9800
C63 C64 1.511(11)
C63 H63A 0.9800
C63 H63B 0.9800
C64 H64A 0.9800
C64 H64B 0.9800

loop_
_geom_torsion_atom_site_label_1
_geom_torsion_atom_site_label_2
_geom_torsion_atom_site_label_3
_geom_torsion_atom_site_label_4
_geom_torsion
C21 C1 C2 C9 11.8(8)
C15 C1 C2 C9 -168.4(5)
C21 C1 C2 C3 -167.3(5)
C15 C1 C2 C3 12.5(8)
C1 C2 C3 C8 -136.5(6)
C9 C2 C3 C8 44.4(7)
C1 C2 C3 C4 50.4(8)
C9 C2 C3 C4 -128.8(5)
C8 C3 C4 C5 -0.5(9)
C2 C3 C4 C5 172.8(5)
C3 C4 C5 C6 -1.1(9)
C4 C5 C6 C7 2.5(10)
C4 C5 C6 Br1 -175.9(4)
C5 C6 C7 C8 -2.1(9)
Br1 C6 C7 C8 176.3(5)
C6 C7 C8 C3 0.4(9)
C4 C3 C8 C7 0.8(9)
C2 C3 C8 C7 -172.4(6)
C1 C2 C9 C10 44.1(8)
C3 C2 C9 C10 -136.7(5)
C1 C2 C9 C14 -135.7(6)
C3 C2 C9 C14 43.5(7)
C14 C9 C10 C11 4.4(8)
C2 C9 C10 C11 -175.5(5)
C9 C10 C11 C12 -0.5(8)
C10 C11 C12 C13 -3.2(9)
C10 C11 C12 Br2 174.8(4)
C11 C12 C13 C14 2.8(9)
Br2 C12 C13 C14 -175.2(4)
C12 C13 C14 C9 1.3(9)
C10 C9 C14 C13 -4.8(8)
C2 C9 C14 C13 175.1(5)
C2 C1 C15 C16 -123.5(6)
C21 C1 C15 C16 56.4(7)
C2 C1 C15 C20 62.5(7)
C21 C1 C15 C20 -117.6(5)
C20 C15 C16 C17 -1.5(8)
C1 C15 C16 C17 -175.6(5)
C15 C16 C17 C18 3.6(8)
C16 C17 C18 C19 -2.7(9)
C16 C17 C18 Br3 175.7(4)
C17 C18 C19 C20 -0.2(9)
Br3 C18 C19 C20 -178.6(4)
C18 C19 C20 C15 2.4(8)
C16 C15 C20 C19 -1.6(8)
C1 C15 C20 C19 172.6(5)
C2 C1 C21 C26 46.3(8)
C15 C1 C21 C26 -133.6(5)
C2 C1 C21 C22 -134.9(6)
C15 C1 C21 C22 45.2(7)
C26 C21 C22 C23 -2.4(8)
C1 C21 C22 C23 178.7(5)
C21 C22 C23 C24 0.2(8)
C22 C23 C24 C25 2.8(9)
C22 C23 C24 Br4 179.9(4)
C23 C24 C25 C26 -3.4(8)
Br4 C24 C25 C26 179.5(4)
C24 C25 C26 C21 1.1(8)
C22 C21 C26 C25 1.8(8)
C1 C21 C26 C25 -179.4(5)
C54 O50 C51 C52 -35.3(7)
C51 O50 C54 C53 14.8(7)
C52 C53 C54 O50 11.0(8)
O50 C51 C52 C53 41.0(7)
C54 C53 C52 C51 -30.7(7)
C64 O60 C61 C62 -10.9(8)
O60 C61 C62 C63 27.9(9)
C61 C62 C63 C64 -33.5(9)
C61 O60 C64 C63 -10.5(8)
C62 C63 C64 O60 27.8(8)
